data_7234756
loop_
_publ_author_name
'Terraneo, Giancarlo'
'Cardellicchio, Cosimo'
'Pigliacelli, Claudia'
'Capozzi, Maria Annunziata M.'

_publ_section_title
;
 Stacked Aryl Groups in P-Resolved Cyclic Phosphonamides as a new
 conformational constrain
;
_journal_name_full CrystEngComm
_journal_paper_doi 10.1039/C9CE01382B
_journal_year 2019
_chemical_absolute_configuration syn
_chemical_formula_moiety 'C27 H25 Cl N O3 P'
_chemical_formula_sum 'C27 H25 Cl N O3 P'
_chemical_formula_weight 477.90
_space_group_crystal_system orthorhombic
_space_group_IT_number 19
_space_group_name_Hall 'P 2ac 2ab'
_space_group_name_H-M_alt 'P 21 21 21'
_symmetry_space_group_name_Hall 'P 2ac 2ab'
_symmetry_space_group_name_H-M 'P 21 21 21'
_atom_sites_solution_hydrogens geom
_audit_creation_method SHELXL-2013
_audit_update_record
;
2019-08-26 deposited with the CCDC.    2019-10-23 downloaded from the CCDC.
;
_cell_angle_alpha 90
_cell_angle_beta 90
_cell_angle_gamma 90
_cell_formula_units_Z 4
_cell_length_a 8.1428(10)
_cell_length_b 11.1701(12)
_cell_length_c 25.718(3)
_cell_measurement_reflns_used 9876
_cell_measurement_temperature 100(2)
_cell_measurement_theta_max 30.65
_cell_measurement_theta_min 2.96
_cell_volume 2339.2(5)
_computing_cell_refinement 'Bruker SAINT'
_computing_data_collection 'Bruker APEX2'
_computing_data_reduction 'Bruker SAINT'
_computing_molecular_graphics 'Bruker SHELXTL'
_computing_publication_material 'Bruker SHELXTL'
_computing_structure_refinement 'SHELXL-97 (Sheldrick, 2008)'
_computing_structure_solution 'SHELXS-97 (Sheldrick, 2008)'
_diffrn_ambient_temperature 100(2)
_diffrn_measured_fraction_theta_full 0.994
_diffrn_measured_fraction_theta_max 0.995
_diffrn_measurement_device_type 'Bruker APEX-II CCD'
_diffrn_measurement_method '\f and \w scans'
_diffrn_radiation_source 'sealed tube'
_diffrn_radiation_type MoK\a
_diffrn_radiation_wavelength 0.71073
_diffrn_reflns_av_R_equivalents 0.0332
_diffrn_reflns_av_unetI/netI 0.0343
_diffrn_reflns_Laue_measured_fraction_full 0.994
_diffrn_reflns_Laue_measured_fraction_max 0.995
_diffrn_reflns_limit_h_max 9
_diffrn_reflns_limit_h_min -11
_diffrn_reflns_limit_k_max 16
_diffrn_reflns_limit_k_min -13
_diffrn_reflns_limit_l_max 36
_diffrn_reflns_limit_l_min -36
_diffrn_reflns_number 26392
_diffrn_reflns_point_group_measured_fraction_full 0.996
_diffrn_reflns_point_group_measured_fraction_max 0.985
_diffrn_reflns_theta_full 25.242
_diffrn_reflns_theta_max 30.657
_diffrn_reflns_theta_min 1.988
_exptl_absorpt_coefficient_mu 0.262
_exptl_absorpt_correction_T_max 0.7461
_exptl_absorpt_correction_T_min 0.6741
_exptl_absorpt_correction_type multi-scan
_exptl_absorpt_process_details 'Bruker (2001). SADABS. Bruker AXS Inc., Madison, Wisconsin, USA.'
_exptl_crystal_colour colourless
_exptl_crystal_density_diffrn 1.357
_exptl_crystal_description table
_exptl_crystal_F_000 1000
_exptl_crystal_size_max 0.42
_exptl_crystal_size_mid 0.3
_exptl_crystal_size_min 0.20
_refine_diff_density_max 0.733
_refine_diff_density_min -0.309
_refine_diff_density_rms 0.064
_refine_ls_abs_structure_details
;
 Flack x determined using 2680 quotients [(I+)-(I-)]/[(I+)+(I-)]
 (Parsons and Flack (2004), Acta Cryst. A60, s61).
;
_refine_ls_abs_structure_Flack 0.02(2)
_refine_ls_extinction_method none
_refine_ls_goodness_of_fit_ref 1.058
_refine_ls_hydrogen_treatment constr
_refine_ls_matrix_type full
_refine_ls_number_parameters 300
_refine_ls_number_reflns 7133
_refine_ls_number_restraints 0
_refine_ls_restrained_S_all 1.058
_refine_ls_R_factor_all 0.0413
_refine_ls_R_factor_gt 0.0368
_refine_ls_shift/su_max 0.002
_refine_ls_shift/su_mean 0.000
_refine_ls_structure_factor_coef Fsqd
_refine_ls_weighting_details 'w=1/[\s^2^(Fo^2^)+(0.0545P)^2^+0.4094P] where P=(Fo^2^+2Fc^2^)/3'
_refine_ls_weighting_scheme calc
_refine_ls_wR_factor_gt 0.0935
_refine_ls_wR_factor_ref 0.0964
_reflns_Friedel_coverage 0.759
_reflns_Friedel_fraction_full 0.998
_reflns_Friedel_fraction_max 0.973
_reflns_number_gt 6596
_reflns_number_total 7133
_reflns_threshold_expression 'I > 2\s(I)'
_cod_data_source_file c9ce01382b1.cif
_cod_data_source_block gabri6
_cod_database_code 7234756
_shelx_space_group_comment
;
The symmetry employed for this shelxl refinement is uniquely defined
by the following loop, which should always be used as a source of
symmetry information in preference to the above space-group names.
They are only intended as comments.
;
_shelxl_version_number 2013-3

loop_
_space_group_symop_operation_xyz
'x, y, z'
'x+1/2, -y+1/2, -z'
'-x, y+1/2, -z+1/2'
'-x+1/2, -y, z+1/2'

loop_
_atom_site_label
_atom_site_type_symbol
_atom_site_fract_x
_atom_site_fract_y
_atom_site_fract_z
_atom_site_U_iso_or_equiv
_atom_site_adp_type
_atom_site_occupancy
_atom_site_site_symmetry_order
_atom_site_calc_flag
_atom_site_refinement_flags_posn
_atom_site_refinement_flags_adp
Cl1 Cl 0.82956(11) 0.31464(5) 0.97048(2) 0.03792(18) Uani 1 1 d . .
P1 P 0.78772(7) 0.38576(4) 0.85827(2) 0.01514(11) Uani 1 1 d . .
O1 O 0.94519(18) 0.46750(12) 0.87034(6) 0.0171(3) Uani 1 1 d . .
O2 O 0.7784(2) 0.33059(14) 0.80648(6) 0.0222(3) Uani 1 1 d . .
O3 O 0.41222(19) 0.54695(14) 0.95754(6) 0.0198(3) Uani 1 1 d . .
N1 N 0.6348(2) 0.47627(14) 0.87311(6) 0.0131(3) Uani 1 1 d . .
C1 C 0.8245(3) 1.01603(17) 0.81064(8) 0.0211(4) Uani 1 1 d . .
H1 H 0.8290 1.0952 0.7995 0.025 Uiso 1 1 calc R U
C2 C 0.6914(3) 0.97640(17) 0.84101(8) 0.0198(4) Uani 1 1 d . .
H25 H 0.6076 1.0294 0.8496 0.024 Uiso 1 1 calc R U
C3 C 0.6842(3) 0.85959(16) 0.85814(8) 0.0166(4) Uani 1 1 d . .
H24 H 0.5946 0.8344 0.8777 0.020 Uiso 1 1 calc R U
C4 C 0.8112(2) 0.77729(16) 0.84630(7) 0.0134(3) Uani 1 1 d . .
C5 C 0.8097(2) 0.65559(16) 0.86374(7) 0.0128(3) Uani 1 1 d . .
C6 C 0.6690(2) 0.59968(15) 0.89324(7) 0.0123(3) Uani 1 1 d . .
H23 H 0.5717 0.6477 0.8849 0.015 Uiso 1 1 calc R U
C7 C 0.4794(2) 0.46913(17) 0.84240(7) 0.0144(3) Uani 1 1 d . .
H15 H 0.4005 0.5207 0.8605 0.017 Uiso 1 1 calc R U
C8 C 0.4061(3) 0.34434(17) 0.84348(8) 0.0157(4) Uani 1 1 d . .
C9 C 0.3957(3) 0.2830(2) 0.89095(8) 0.0218(4) Uani 1 1 d . .
H11 H 0.4412 0.3165 0.9207 0.026 Uiso 1 1 calc R U
C10 C 0.3177(3) 0.1724(2) 0.89380(8) 0.0251(5) Uani 1 1 d . .
H10 H 0.3149 0.1310 0.9252 0.030 Uiso 1 1 calc R U
C11 C 0.2442(3) 0.12376(19) 0.85001(9) 0.0237(4) Uani 1 1 d . .
H2 H 0.1896 0.0508 0.8522 0.028 Uiso 1 1 calc R U
C12 C 0.9418(3) 0.58508(17) 0.85152(7) 0.0153(4) Uani 1 1 d . .
C13 C 1.0751(3) 0.62313(19) 0.82133(8) 0.0178(4) Uani 1 1 d . .
H5 H 1.1609 0.5710 0.8137 0.021 Uiso 1 1 calc R U
C14 C 1.0768(3) 0.73852(19) 0.80325(8) 0.0182(4) Uani 1 1 d . .
H4 H 1.1638 0.7651 0.7829 0.022 Uiso 1 1 calc R U
C15 C 0.9462(3) 0.81757(18) 0.81557(7) 0.0156(4) Uani 1 1 d . .
C16 C 0.9476(3) 0.93776(18) 0.79750(8) 0.0185(4) Uani 1 1 d . .
H3 H 1.0333 0.9638 0.7765 0.022 Uiso 1 1 calc R U
C17 C 0.8220(3) 0.26775(17) 0.90495(8) 0.0213(4) Uani 1 1 d . .
H7 H 0.7350 0.2090 0.9013 0.026 Uiso 1 1 calc R U
H6 H 0.9247 0.2283 0.8965 0.026 Uiso 1 1 calc R U
C18 C 0.2522(3) 0.18401(19) 0.80306(8) 0.0219(4) Uani 1 1 d . .
H9 H 0.2030 0.1514 0.7737 0.026 Uiso 1 1 calc R U
C19 C 0.3338(3) 0.29328(18) 0.79971(8) 0.0190(4) Uani 1 1 d . .
H8 H 0.3401 0.3326 0.7679 0.023 Uiso 1 1 calc R U
C20 C 0.5006(3) 0.52342(19) 0.78838(8) 0.0181(4) Uani 1 1 d . .
H12 H 0.5460 0.6024 0.7915 0.027 Uiso 1 1 calc R U
H13 H 0.3958 0.5278 0.7714 0.027 Uiso 1 1 calc R U
H14 H 0.5735 0.4742 0.7683 0.027 Uiso 1 1 calc R U
C21 C 0.6880(2) 0.60516(15) 0.95193(7) 0.0130(3) Uani 1 1 d . .
C22 C 0.5511(3) 0.57959(16) 0.98351(8) 0.0159(4) Uani 1 1 d . .
C23 C 0.2668(3) 0.5238(2) 0.98672(10) 0.0269(5) Uani 1 1 d . .
H18 H 0.2870 0.4598 1.0108 0.040 Uiso 1 1 calc R U
H16 H 0.1798 0.5013 0.9635 0.040 Uiso 1 1 calc R U
H17 H 0.2358 0.5946 1.0055 0.040 Uiso 1 1 calc R U
C24 C 0.5616(3) 0.59060(18) 1.03764(8) 0.0204(4) Uani 1 1 d . .
H22 H 0.4712 0.5731 1.0584 0.024 Uiso 1 1 calc R U
C25 C 0.7081(3) 0.62788(18) 1.06002(8) 0.0222(4) Uani 1 1 d . .
H21 H 0.7151 0.6362 1.0959 0.027 Uiso 1 1 calc R U
C26 C 0.8433(3) 0.65260(18) 1.02966(8) 0.0209(4) Uani 1 1 d . .
H20 H 0.9412 0.6767 1.0451 0.025 Uiso 1 1 calc R U
C27 C 0.8328(3) 0.64129(16) 0.97556(7) 0.0164(4) Uani 1 1 d . .
H19 H 0.9243 0.6582 0.9552 0.020 Uiso 1 1 calc R U

loop_
_atom_site_aniso_label
_atom_site_aniso_U_11
_atom_site_aniso_U_22
_atom_site_aniso_U_33
_atom_site_aniso_U_23
_atom_site_aniso_U_13
_atom_site_aniso_U_12
Cl1 0.0747(5) 0.0226(2) 0.0165(2) 0.00155(19) -0.0062(3) 0.0072(3)
P1 0.0182(2) 0.0127(2) 0.0145(2) -0.00095(16) -0.0014(2) 0.00210(18)
O1 0.0159(7) 0.0149(6) 0.0205(7) 0.0023(5) -0.0011(6) 0.0021(5)
O2 0.0265(8) 0.0222(7) 0.0178(7) -0.0053(5) -0.0005(6) 0.0049(6)
O3 0.0166(7) 0.0230(7) 0.0198(7) 0.0003(6) 0.0046(6) -0.0029(6)
N1 0.0141(8) 0.0115(6) 0.0138(7) -0.0015(6) -0.0017(6) -0.0001(6)
C1 0.0320(12) 0.0139(7) 0.0175(9) 0.0021(7) -0.0067(9) -0.0058(8)
C2 0.0269(11) 0.0131(7) 0.0196(9) -0.0011(7) -0.0032(8) 0.0005(8)
C3 0.0205(9) 0.0143(7) 0.0151(8) -0.0005(6) 0.0006(8) 0.0000(7)
C4 0.0168(9) 0.0134(7) 0.0099(7) 0.0000(6) -0.0003(7) -0.0022(7)
C5 0.0147(9) 0.0138(7) 0.0098(7) 0.0008(6) -0.0005(7) -0.0017(6)
C6 0.0139(8) 0.0102(7) 0.0126(7) -0.0010(6) 0.0017(7) -0.0006(6)
C7 0.0152(9) 0.0150(8) 0.0130(8) -0.0004(7) -0.0019(7) -0.0014(7)
C8 0.0161(9) 0.0168(8) 0.0143(8) -0.0014(7) -0.0007(7) -0.0022(7)
C9 0.0295(11) 0.0216(9) 0.0143(9) -0.0010(7) -0.0006(8) -0.0093(8)
C10 0.0347(13) 0.0227(9) 0.0177(9) 0.0031(7) -0.0008(9) -0.0105(9)
C11 0.0270(11) 0.0206(9) 0.0236(10) 0.0001(8) -0.0019(8) -0.0090(8)
C12 0.0173(9) 0.0145(7) 0.0140(8) 0.0003(7) -0.0014(7) -0.0007(7)
C13 0.0152(9) 0.0227(9) 0.0153(8) -0.0009(7) 0.0003(7) 0.0008(8)
C14 0.0154(9) 0.0261(10) 0.0131(8) 0.0004(7) 0.0014(7) -0.0047(8)
C15 0.0181(9) 0.0179(8) 0.0108(8) 0.0005(7) -0.0009(7) -0.0052(7)
C16 0.0215(10) 0.0198(9) 0.0143(8) 0.0031(7) -0.0019(8) -0.0087(8)
C17 0.0315(12) 0.0149(8) 0.0174(9) -0.0002(7) -0.0016(9) 0.0034(8)
C18 0.0241(11) 0.0216(9) 0.0201(9) -0.0040(8) -0.0055(8) -0.0056(8)
C19 0.0224(10) 0.0202(9) 0.0143(8) -0.0006(7) -0.0019(8) -0.0023(8)
C20 0.0203(9) 0.0200(9) 0.0141(8) 0.0028(7) -0.0022(8) -0.0019(8)
C21 0.0177(9) 0.0098(7) 0.0117(7) 0.0000(6) 0.0009(7) -0.0002(7)
C22 0.0194(9) 0.0115(7) 0.0170(9) 0.0002(6) 0.0027(8) 0.0016(7)
C23 0.0202(10) 0.0286(10) 0.0319(11) 0.0021(9) 0.0104(9) -0.0048(9)
C24 0.0281(11) 0.0181(8) 0.0150(9) 0.0015(7) 0.0069(8) 0.0022(8)
C25 0.0368(12) 0.0168(8) 0.0129(8) 0.0004(7) -0.0009(9) 0.0013(9)
C26 0.0288(11) 0.0186(8) 0.0152(9) -0.0010(7) -0.0058(9) -0.0012(8)
C27 0.0203(9) 0.0141(7) 0.0148(8) 0.0002(6) 0.0002(8) -0.0006(7)

loop_
_atom_type_symbol
_atom_type_description
_atom_type_scat_dispersion_real
_atom_type_scat_dispersion_imag
_atom_type_scat_source
C C 0.0033 0.0016 'International Tables Vol C Tables 4.2.6.8 and 6.1.1.4'
H H 0.0000 0.0000 'International Tables Vol C Tables 4.2.6.8 and 6.1.1.4'
N N 0.0061 0.0033 'International Tables Vol C Tables 4.2.6.8 and 6.1.1.4'
O O 0.0106 0.0060 'International Tables Vol C Tables 4.2.6.8 and 6.1.1.4'
P P 0.1023 0.0942 'International Tables Vol C Tables 4.2.6.8 and 6.1.1.4'
Cl Cl 0.1484 0.1585 'International Tables Vol C Tables 4.2.6.8 and 6.1.1.4'

loop_
_geom_angle_atom_site_label_1
_geom_angle_atom_site_label_2
_geom_angle_atom_site_label_3
_geom_angle
O2 P1 O1 117.07(9)
O2 P1 N1 115.35(9)
O1 P1 N1 102.11(8)
O2 P1 C17 107.73(9)
O1 P1 C17 99.41(10)
N1 P1 C17 114.26(10)
C12 O1 P1 116.82(13)
C22 O3 C23 118.67(17)
C7 N1 C6 112.89(14)
C7 N1 P1 119.00(13)
C6 N1 P1 120.27(13)
C16 C1 C2 119.92(18)
C16 C1 H1 120.0
C2 C1 H1 120.0
C3 C2 C1 120.5(2)
C3 C2 H25 119.7
C1 C2 H25 119.7
C2 C3 C4 120.96(19)
C2 C3 H24 119.5
C4 C3 H24 119.5
C3 C4 C15 118.48(16)
C3 C4 C5 122.87(18)
C15 C4 C5 118.65(17)
C12 C5 C4 117.89(17)
C12 C5 C6 118.27(16)
C4 C5 C6 123.81(17)
N1 C6 C5 110.34(15)
N1 C6 C21 113.55(14)
C5 C6 C21 113.92(16)
N1 C6 H23 106.1
C5 C6 H23 106.1
C21 C6 H23 106.1
N1 C7 C8 111.88(16)
N1 C7 C20 111.33(16)
C8 C7 C20 115.26(16)
N1 C7 H15 105.9
C8 C7 H15 105.9
C20 C7 H15 105.9
C19 C8 C9 118.56(18)
C19 C8 C7 121.87(18)
C9 C8 C7 119.26(17)
C10 C9 C8 120.49(19)
C10 C9 H11 119.8
C8 C9 H11 119.8
C11 C10 C9 120.2(2)
C11 C10 H10 119.9
C9 C10 H10 119.9
C18 C11 C10 119.85(19)
C18 C11 H2 120.1
C10 C11 H2 120.1
C5 C12 O1 118.41(17)
C5 C12 C13 124.15(18)
O1 C12 C13 117.45(18)
C14 C13 C12 118.77(19)
C14 C13 H5 120.6
C12 C13 H5 120.6
C13 C14 C15 120.14(19)
C13 C14 H4 119.9
C15 C14 H4 119.9
C14 C15 C16 120.60(19)
C14 C15 C4 120.35(17)
C16 C15 C4 119.05(19)
C1 C16 C15 121.03(19)
C1 C16 H3 119.5
C15 C16 H3 119.5
Cl1 C17 P1 115.06(11)
Cl1 C17 H7 108.5
P1 C17 H7 108.5
Cl1 C17 H6 108.5
P1 C17 H6 108.5
H7 C17 H6 107.5
C11 C18 C19 120.19(19)
C11 C18 H9 119.9
C19 C18 H9 119.9
C8 C19 C18 120.72(19)
C8 C19 H8 119.6
C18 C19 H8 119.6
C7 C20 H12 109.5
C7 C20 H13 109.5
H12 C20 H13 109.5
C7 C20 H14 109.5
H12 C20 H14 109.5
H13 C20 H14 109.5
C27 C21 C22 118.65(17)
C27 C21 C6 122.27(17)
C22 C21 C6 118.97(17)
O3 C22 C24 124.12(19)
O3 C22 C21 115.37(17)
C24 C22 C21 120.5(2)
O3 C23 H18 109.5
O3 C23 H16 109.5
H18 C23 H16 109.5
O3 C23 H17 109.5
H18 C23 H17 109.5
H16 C23 H17 109.5
C25 C24 C22 119.4(2)
C25 C24 H22 120.3
C22 C24 H22 120.3
C26 C25 C24 120.78(19)
C26 C25 H21 119.6
C24 C25 H21 119.6
C25 C26 C27 119.8(2)
C25 C26 H20 120.1
C27 C26 H20 120.1
C21 C27 C26 120.9(2)
C21 C27 H19 119.5
C26 C27 H19 119.5

loop_
_geom_bond_atom_site_label_1
_geom_bond_atom_site_label_2
_geom_bond_distance
Cl1 C17 1.766(2)
P1 O2 1.4696(15)
P1 O1 1.6044(16)
P1 N1 1.6485(17)
P1 C17 1.804(2)
O1 C12 1.400(2)
O3 C22 1.363(3)
O3 C23 1.426(3)
N1 C7 1.494(2)
N1 C6 1.499(2)
C1 C16 1.373(3)
C1 C2 1.407(3)
C1 H1 0.9300
C2 C3 1.378(3)
C2 H25 0.9300
C3 C4 1.417(3)
C3 H24 0.9300
C4 C15 1.427(3)
C4 C5 1.432(2)
C5 C12 1.369(3)
C5 C6 1.510(3)
C6 C21 1.519(2)
C6 H23 0.9800
C7 C8 1.517(3)
C7 C20 1.526(3)
C7 H15 0.9800
C8 C19 1.392(3)
C8 C9 1.402(3)
C9 C10 1.391(3)
C9 H11 0.9300
C10 C11 1.386(3)
C10 H10 0.9300
C11 C18 1.384(3)
C11 H2 0.9300
C12 C13 1.401(3)
C13 C14 1.370(3)
C13 H5 0.9300
C14 C15 1.419(3)
C14 H4 0.9300
C15 C16 1.421(3)
C16 H3 0.9300
C17 H7 0.9700
C17 H6 0.9700
C18 C19 1.392(3)
C18 H9 0.9300
C19 H8 0.9300
C20 H12 0.9600
C20 H13 0.9600
C20 H14 0.9600
C21 C27 1.387(3)
C21 C22 1.408(3)
C22 C24 1.400(3)
C23 H18 0.9600
C23 H16 0.9600
C23 H17 0.9600
C24 C25 1.389(3)
C24 H22 0.9300
C25 C26 1.378(3)
C25 H21 0.9300
C26 C27 1.400(3)
C26 H20 0.9300
C27 H19 0.9300

loop_
_geom_torsion_atom_site_label_1
_geom_torsion_atom_site_label_2
_geom_torsion_atom_site_label_3
_geom_torsion_atom_site_label_4
_geom_torsion
O2 P1 O1 C12 80.85(15)
N1 P1 O1 C12 -46.11(15)
C17 P1 O1 C12 -163.59(14)
O2 P1 N1 C7 17.82(17)
O1 P1 N1 C7 145.89(14)
C17 P1 N1 C7 -107.85(15)
O2 P1 N1 C6 -129.14(14)
O1 P1 N1 C6 -1.07(15)
C17 P1 N1 C6 105.19(15)
C16 C1 C2 C3 0.6(3)
C1 C2 C3 C4 0.9(3)
C2 C3 C4 C15 -0.8(3)
C2 C3 C4 C5 179.30(18)
C3 C4 C5 C12 -177.76(18)
C15 C4 C5 C12 2.4(3)
C3 C4 C5 C6 4.3(3)
C15 C4 C5 C6 -175.60(17)
C7 N1 C6 C5 -107.82(18)
P1 N1 C6 C5 41.00(19)
C7 N1 C6 C21 122.88(17)
P1 N1 C6 C21 -88.29(18)
C12 C5 C6 N1 -40.6(2)
C4 C5 C6 N1 137.40(17)
C12 C5 C6 C21 88.5(2)
C4 C5 C6 C21 -93.5(2)
C6 N1 C7 C8 -153.82(16)
P1 N1 C7 C8 56.9(2)
C6 N1 C7 C20 75.6(2)
P1 N1 C7 C20 -73.67(18)
N1 C7 C8 C19 -140.8(2)
C20 C7 C8 C19 -12.2(3)
N1 C7 C8 C9 45.7(3)
C20 C7 C8 C9 174.3(2)
C19 C8 C9 C10 1.3(3)
C7 C8 C9 C10 175.0(2)
C8 C9 C10 C11 -2.4(4)
C9 C10 C11 C18 1.7(4)
C4 C5 C12 O1 177.17(16)
C6 C5 C12 O1 -4.7(3)
C4 C5 C12 C13 -2.6(3)
C6 C5 C12 C13 175.47(18)
P1 O1 C12 C5 53.2(2)
P1 O1 C12 C13 -127.02(17)
C5 C12 C13 C14 1.1(3)
O1 C12 C13 C14 -178.69(17)
C12 C13 C14 C15 0.6(3)
C13 C14 C15 C16 179.31(19)
C13 C14 C15 C4 -0.8(3)
C3 C4 C15 C14 179.35(18)
C5 C4 C15 C14 -0.8(3)
C3 C4 C15 C16 -0.7(3)
C5 C4 C15 C16 179.16(17)
C2 C1 C16 C15 -2.2(3)
C14 C15 C16 C1 -177.84(19)
C4 C15 C16 C1 2.2(3)
O2 P1 C17 Cl1 -177.78(13)
O1 P1 C17 Cl1 59.72(15)
N1 P1 C17 Cl1 -48.21(17)
C10 C11 C18 C19 0.0(4)
C9 C8 C19 C18 0.3(3)
C7 C8 C19 C18 -173.2(2)
C11 C18 C19 C8 -1.0(3)
N1 C6 C21 C27 117.97(19)
C5 C6 C21 C27 -9.5(2)
N1 C6 C21 C22 -65.9(2)
C5 C6 C21 C22 166.66(16)
C23 O3 C22 C24 0.8(3)
C23 O3 C22 C21 -177.80(18)
C27 C21 C22 O3 178.74(16)
C6 C21 C22 O3 2.5(2)
C27 C21 C22 C24 0.0(3)
C6 C21 C22 C24 -176.23(17)
O3 C22 C24 C25 -178.14(18)
C21 C22 C24 C25 0.4(3)
C22 C24 C25 C26 -0.8(3)
C24 C25 C26 C27 0.7(3)
C22 C21 C27 C26 -0.2(3)
C6 C21 C27 C26 175.96(17)
C25 C26 C27 C21 -0.2(3)
